data_2235372
loop_
_publ_author_name
'Sabari, V.'
'Selvakumar, R.'
'Bakthadoss, M.'
'Aravindhan, S.'

_publ_section_title
;
 (<i>Z</i>)-3-(2-Chlorobenzyl)-1,5-benzothiazepin-4(5<i>H</i>)-one
;
_journal_coeditor_code BT5944
_journal_issue 7
_journal_name_full 'Acta Crystallographica Section E'
_journal_page_first o2283
_journal_paper_doi 10.1107/S1600536812029030
_journal_volume 68
_journal_year 2012
_chemical_formula_iupac 'C16 H12 Cl N O S'
_chemical_formula_moiety 'C16 H12 Cl N O S'
_chemical_formula_sum 'C16 H12 Cl N O S'
_chemical_formula_weight 301.78
_chemical_name_systematic
;
(<i>Z</i>)-3-(2-Chlorobenzyl)-1,5-benzothiazepin-4(5<i>H</i>)-one
;
_space_group_IT_number 2
_symmetry_cell_setting triclinic
_symmetry_space_group_name_Hall '-P 1'
_symmetry_space_group_name_H-M 'P -1'
_atom_sites_solution_hydrogens geom
_atom_sites_solution_primary direct
_atom_sites_solution_secondary difmap
_audit_creation_method SHELXL-97
_cell_angle_alpha 101.9300(10)
_cell_angle_beta 95.179(2)
_cell_angle_gamma 90.314(2)
_cell_formula_units_Z 2
_cell_length_a 8.4958(3)
_cell_length_b 8.7197(3)
_cell_length_c 10.0520(3)
_cell_measurement_reflns_used 8725
_cell_measurement_temperature 298(2)
_cell_measurement_theta_max 29.0897
_cell_measurement_theta_min 2.7582
_cell_volume 725.38(4)
_computing_cell_refinement 'SAINT (Bruker, 2008)'
_computing_data_collection 'APEX2 (Bruker, 2008)'
_computing_data_reduction 'SAINT (Bruker, 2008)'
_computing_molecular_graphics 'ORTEP-3 (Farrugia, 1997)'
_computing_publication_material '<i>SHELXL97</i> (Sheldrick, 2008) and <i>PLATON</i> (Spek, 2009)'
_computing_structure_refinement 'SHELXL97 (Sheldrick, 2008)'
_computing_structure_solution 'SHELXS97 (Sheldrick, 2008)'
_diffrn_ambient_temperature 298(2)
_diffrn_detector_area_resol_mean 15.9948
_diffrn_measured_fraction_theta_full 0.989
_diffrn_measured_fraction_theta_max 0.965
_diffrn_measurement_device_type 'Bruker APEXII CCD area-detector'
_diffrn_measurement_method '\f and \w'
_diffrn_radiation_monochromator graphite
_diffrn_radiation_source 'fine-focus sealed tube'
_diffrn_radiation_type MoK\a
_diffrn_radiation_wavelength 0.71073
_diffrn_reflns_av_R_equivalents 0.0197
_diffrn_reflns_av_sigmaI/netI 0.0198
_diffrn_reflns_limit_h_max 11
_diffrn_reflns_limit_h_min -11
_diffrn_reflns_limit_k_max 10
_diffrn_reflns_limit_k_min -11
_diffrn_reflns_limit_l_max 13
_diffrn_reflns_limit_l_min -12
_diffrn_reflns_number 10314
_diffrn_reflns_theta_full 25.00
_diffrn_reflns_theta_max 28.59
_diffrn_reflns_theta_min 2.08
_exptl_absorpt_coefficient_mu 0.401
_exptl_absorpt_correction_T_max 0.9902
_exptl_absorpt_correction_T_min 0.9797
_exptl_absorpt_correction_type multi-scan
_exptl_absorpt_process_details '(SADABS; Bruker, 2008)'
_exptl_crystal_colour colourless
_exptl_crystal_density_diffrn 1.382
_exptl_crystal_density_method 'not measured'
_exptl_crystal_description triclinic
_exptl_crystal_F_000 312
_exptl_crystal_size_max 0.32
_exptl_crystal_size_mid 0.20
_exptl_crystal_size_min 0.10
_refine_diff_density_max 0.512
_refine_diff_density_min -0.535
_refine_ls_extinction_method none
_refine_ls_goodness_of_fit_ref 0.929
_refine_ls_hydrogen_treatment mixed
_refine_ls_matrix_type full
_refine_ls_number_parameters 185
_refine_ls_number_reflns 3596
_refine_ls_number_restraints 0
_refine_ls_restrained_S_all 0.929
_refine_ls_R_factor_all 0.0544
_refine_ls_R_factor_gt 0.0443
_refine_ls_shift/su_max 0.000
_refine_ls_shift/su_mean 0.000
_refine_ls_structure_factor_coef Fsqd
_refine_ls_weighting_details 'calc w=1/[\s^2^(Fo^2^)+(0.0686P)^2^+0.3987P] where P=(Fo^2^+2Fc^2^)/3'
_refine_ls_weighting_scheme calc
_refine_ls_wR_factor_gt 0.1189
_refine_ls_wR_factor_ref 0.1286
_reflns_number_gt 2961
_reflns_number_total 3596
_reflns_threshold_expression I>2\s(I)
_cod_data_source_file bt5944.cif
_cod_data_source_block I
_cod_original_sg_symbol_Hall ' -P 1'
_cod_database_code 2235372
_cod_database_fobs_code 2235372

loop_
_symmetry_equiv_pos_as_xyz
'x, y, z'
'-x, -y, -z'

loop_
_atom_site_type_symbol
_atom_site_label
_atom_site_fract_x
_atom_site_fract_y
_atom_site_fract_z
_atom_site_U_iso_or_equiv
_atom_site_adp_type
_atom_site_calc_flag
_atom_site_refinement_flags
_atom_site_occupancy
_atom_site_symmetry_multiplicity
C C1 0.3986(3) 0.7811(3) 0.4385(2) 0.0611(6) Uani d . 1 1
H H1 0.3329 0.7850 0.3602 0.073 Uiso calc R 1 1
C C2 0.5362(3) 0.6996(3) 0.4275(3) 0.0727(7) Uani d . 1 1
H H2 0.5640 0.6500 0.3421 0.087 Uiso calc R 1 1
C C3 0.6327(3) 0.6915(3) 0.5429(3) 0.0686(6) Uani d . 1 1
H H3 0.7259 0.6362 0.5354 0.082 Uiso calc R 1 1
C C4 0.5921(2) 0.7650(3) 0.6696(2) 0.0554(5) Uani d . 1 1
H H4 0.6578 0.7587 0.7474 0.066 Uiso calc R 1 1
C C5 0.45365(19) 0.8482(2) 0.68197(17) 0.0400(4) Uani d . 1 1
N N1 0.42278(17) 0.92803(19) 0.81405(14) 0.0425(3) Uani d . 1 1
C C6 0.29024(18) 0.92977(19) 0.87848(16) 0.0352(3) Uani d . 1 1
C C7 0.13755(18) 0.85995(19) 0.80480(17) 0.0361(3) Uani d . 1 1
C C8 0.0826(2) 0.8806(2) 0.68177(19) 0.0455(4) Uani d . 1 1
H H8 -0.0194 0.8430 0.6497 0.055 Uiso calc R 1 1
C C9 0.3563(2) 0.8580(2) 0.56553(17) 0.0429(4) Uani d . 1 1
C C10 0.0416(2) 0.7741(2) 0.88754(19) 0.0435(4) Uani d . 1 1
H H10A 0.0236 0.8440 0.9730 0.052 Uiso calc R 1 1
H H10B -0.0604 0.7426 0.8376 0.052 Uiso calc R 1 1
C C11 0.12551(19) 0.6308(2) 0.91707(17) 0.0382(4) Uani d . 1 1
C C12 0.2153(2) 0.6381(2) 1.0410(2) 0.0506(4) Uani d . 1 1
H H12 0.2198 0.7312 1.1062 0.061 Uiso calc R 1 1
C C13 0.2978(3) 0.5119(3) 1.0702(2) 0.0615(6) Uani d . 1 1
H H13 0.3578 0.5212 1.1538 0.074 Uiso calc R 1 1
C C14 0.2922(3) 0.3731(3) 0.9772(3) 0.0622(6) Uani d . 1 1
H H14 0.3486 0.2882 0.9970 0.075 Uiso calc R 1 1
C C15 0.2030(3) 0.3594(3) 0.8545(2) 0.0594(5) Uani d . 1 1
H H15 0.1969 0.2646 0.7914 0.071 Uiso calc R 1 1
C C16 0.1220(2) 0.4874(2) 0.82485(18) 0.0466(4) Uani d . 1 1
Cl Cl1 0.01021(9) 0.46470(9) 0.66795(6) 0.0789(2) Uani d . 1 1
O O1 0.29428(15) 0.98862(16) 1.00167(12) 0.0457(3) Uani d . 1 1
S S1 0.18502(6) 0.97237(7) 0.57440(5) 0.05265(16) Uani d . 1 1
H H1A 0.501(3) 0.958(3) 0.867(2) 0.051(6) Uiso d . 1 1

loop_
_atom_site_aniso_label
_atom_site_aniso_U_11
_atom_site_aniso_U_22
_atom_site_aniso_U_33
_atom_site_aniso_U_12
_atom_site_aniso_U_13
_atom_site_aniso_U_23
C1 0.0598(12) 0.0839(16) 0.0365(9) -0.0198(11) -0.0013(8) 0.0081(9)
C2 0.0641(14) 0.0927(18) 0.0539(13) -0.0154(13) 0.0192(11) -0.0075(12)
C3 0.0482(11) 0.0836(17) 0.0714(15) 0.0037(11) 0.0188(10) 0.0043(12)
C4 0.0397(9) 0.0745(14) 0.0536(11) 0.0014(9) 0.0038(8) 0.0170(10)
C5 0.0358(8) 0.0482(10) 0.0363(8) -0.0078(7) 0.0001(6) 0.0113(7)
N1 0.0328(7) 0.0581(9) 0.0340(7) -0.0079(6) -0.0066(6) 0.0076(6)
C6 0.0359(7) 0.0334(8) 0.0362(8) -0.0005(6) -0.0041(6) 0.0105(6)
C7 0.0308(7) 0.0366(8) 0.0408(8) 0.0011(6) -0.0018(6) 0.0104(6)
C8 0.0348(8) 0.0536(11) 0.0492(10) -0.0023(7) -0.0088(7) 0.0186(8)
C9 0.0420(8) 0.0497(10) 0.0373(8) -0.0107(7) -0.0029(7) 0.0130(7)
C10 0.0333(8) 0.0494(10) 0.0496(10) 0.0012(7) 0.0043(7) 0.0139(8)
C11 0.0347(7) 0.0421(9) 0.0396(8) -0.0047(6) 0.0059(6) 0.0118(7)
C12 0.0593(11) 0.0457(10) 0.0452(10) -0.0068(8) -0.0056(8) 0.0103(8)
C13 0.0661(13) 0.0602(13) 0.0611(13) -0.0029(10) -0.0127(10) 0.0279(11)
C14 0.0671(13) 0.0521(12) 0.0759(15) 0.0095(10) 0.0129(11) 0.0299(11)
C15 0.0749(14) 0.0442(11) 0.0595(12) 0.0017(10) 0.0226(11) 0.0051(9)
C16 0.0504(10) 0.0523(11) 0.0373(8) -0.0065(8) 0.0080(7) 0.0082(7)
Cl1 0.0987(5) 0.0856(5) 0.0433(3) -0.0106(4) -0.0118(3) 0.0007(3)
O1 0.0450(7) 0.0514(7) 0.0370(6) -0.0043(5) -0.0015(5) 0.0029(5)
S1 0.0507(3) 0.0646(3) 0.0485(3) 0.0007(2) -0.0081(2) 0.0308(2)

loop_
_atom_type_symbol
_atom_type_description
_atom_type_scat_dispersion_real
_atom_type_scat_dispersion_imag
_atom_type_scat_source
C C 0.0033 0.0016 'International Tables Vol C Tables 4.2.6.8 and 6.1.1.4'
H H 0.0000 0.0000 'International Tables Vol C Tables 4.2.6.8 and 6.1.1.4'
N N 0.0061 0.0033 'International Tables Vol C Tables 4.2.6.8 and 6.1.1.4'
O O 0.0106 0.0060 'International Tables Vol C Tables 4.2.6.8 and 6.1.1.4'
S S 0.1246 0.1234 'International Tables Vol C Tables 4.2.6.8 and 6.1.1.4'
Cl Cl 0.1484 0.1585 'International Tables Vol C Tables 4.2.6.8 and 6.1.1.4'

loop_
_geom_angle_atom_site_label_1
_geom_angle_atom_site_label_2
_geom_angle_atom_site_label_3
_geom_angle
C2 C1 C9 120.8(2)
C2 C1 H1 119.6
C9 C1 H1 119.6
C3 C2 C1 119.9(2)
C3 C2 H2 120.0
C1 C2 H2 120.0
C2 C3 C4 120.2(2)
C2 C3 H3 119.9
C4 C3 H3 119.9
C3 C4 C5 120.4(2)
C3 C4 H4 119.8
C5 C4 H4 119.8
C4 C5 C9 119.62(17)
C4 C5 N1 117.68(16)
C9 C5 N1 122.60(17)
C6 N1 C5 129.94(14)
C6 N1 H1A 112.3(15)
C5 N1 H1A 115.5(16)
O1 C6 N1 119.72(14)
O1 C6 C7 118.76(15)
N1 C6 C7 121.52(14)
C8 C7 C6 123.87(16)
C8 C7 C10 121.87(15)
C6 C7 C10 114.06(14)
C7 C8 S1 125.94(14)
C7 C8 H8 117.0
S1 C8 H8 117.0
C5 C9 C1 119.06(19)
C5 C9 S1 121.50(14)
C1 C9 S1 119.38(15)
C11 C10 C7 111.24(14)
C11 C10 H10A 109.4
C7 C10 H10A 109.4
C11 C10 H10B 109.4
C7 C10 H10B 109.4
H10A C10 H10B 108.0
C12 C11 C16 116.03(17)
C12 C11 C10 120.21(16)
C16 C11 C10 123.74(16)
C13 C12 C11 122.1(2)
C13 C12 H12 118.9
C11 C12 H12 118.9
C14 C13 C12 120.3(2)
C14 C13 H13 119.8
C12 C13 H13 119.8
C13 C14 C15 119.7(2)
C13 C14 H14 120.2
C15 C14 H14 120.2
C14 C15 C16 119.7(2)
C14 C15 H15 120.1
C16 C15 H15 120.1
C15 C16 C11 122.12(18)
C15 C16 Cl1 118.14(16)
C11 C16 Cl1 119.73(15)
C8 S1 C9 99.34(8)

loop_
_geom_bond_atom_site_label_1
_geom_bond_atom_site_label_2
_geom_bond_distance
C1 C2 1.372(4)
C1 C9 1.393(3)
C1 H1 0.9300
C2 C3 1.373(4)
C2 H2 0.9300
C3 C4 1.378(3)
C3 H3 0.9300
C4 C5 1.387(3)
C4 H4 0.9300
C5 C9 1.389(2)
C5 N1 1.414(2)
N1 C6 1.347(2)
N1 H1A 0.81(2)
C6 O1 1.236(2)
C6 C7 1.494(2)
C7 C8 1.330(2)
C7 C10 1.513(2)
C8 S1 1.7554(19)
C8 H8 0.9300
C9 S1 1.767(2)
C10 C11 1.510(3)
C10 H10A 0.9700
C10 H10B 0.9700
C11 C12 1.390(3)
C11 C16 1.393(3)
C12 C13 1.376(3)
C12 H12 0.9300
C13 C14 1.366(3)
C13 H13 0.9300
C14 C15 1.371(3)
C14 H14 0.9300
C15 C16 1.384(3)
C15 H15 0.9300
C16 Cl1 1.740(2)

loop_
_geom_hbond_atom_site_label_D
_geom_hbond_atom_site_label_H
_geom_hbond_atom_site_label_A
_geom_hbond_site_symmetry_A
_geom_hbond_distance_DH
_geom_hbond_distance_HA
_geom_hbond_distance_DA
_geom_hbond_angle_DHA
N1 H1A O1 2_677 0.82(2) 2.08(2) 2.8911(19) 174(3)

loop_
_geom_torsion_atom_site_label_1
_geom_torsion_atom_site_label_2
_geom_torsion_atom_site_label_3
_geom_torsion_atom_site_label_4
_geom_torsion
C9 C1 C2 C3 0.9(4)
C1 C2 C3 C4 -0.1(4)
C2 C3 C4 C5 -0.2(4)
C3 C4 C5 C9 -0.4(3)
C3 C4 C5 N1 -176.6(2)
C4 C5 N1 C6 -131.9(2)
C9 C5 N1 C6 52.0(3)
C5 N1 C6 O1 169.22(17)
C5 N1 C6 C7 -9.9(3)
O1 C6 C7 C8 136.80(19)
N1 C6 C7 C8 -44.0(3)
O1 C6 C7 C10 -38.0(2)
N1 C6 C7 C10 141.13(17)
C6 C7 C8 S1 7.7(3)
C10 C7 C8 S1 -177.85(14)
C4 C5 C9 C1 1.2(3)
N1 C5 C9 C1 177.26(17)
C4 C5 C9 S1 -176.03(15)
N1 C5 C9 S1 0.0(2)
C2 C1 C9 C5 -1.5(3)
C2 C1 C9 S1 175.81(18)
C8 C7 C10 C11 119.48(19)
C6 C7 C10 C11 -65.55(19)
C7 C10 C11 C12 96.9(2)
C7 C10 C11 C16 -81.8(2)
C16 C11 C12 C13 0.9(3)
C10 C11 C12 C13 -177.81(19)
C11 C12 C13 C14 -0.7(3)
C12 C13 C14 C15 -0.4(4)
C13 C14 C15 C16 1.3(3)
C14 C15 C16 C11 -1.1(3)
C14 C15 C16 Cl1 -179.98(17)
C12 C11 C16 C15 0.0(3)
C10 C11 C16 C15 178.67(17)
C12 C11 C16 Cl1 178.87(14)
C10 C11 C16 Cl1 -2.4(2)
C7 C8 S1 C9 55.28(19)
C5 C9 S1 C8 -59.33(16)
C1 C9 S1 C8 123.43(16)

loop_
_cod_related_entry_id
_cod_related_entry_database
_cod_related_entry_code
1 ChemSpider 30657848
